data_4344195
loop_
_publ_author_name
'Brencic, J.V.'
'Cotton, F.A.'

_publ_section_title
;
 The Octachlorodimolybdate(II) Ion. A New Species with a Quadruple
 Metal-Metal Bond
;
_journal_name_full 'Inorganic Chemistry'
_journal_page_first 7
_journal_page_last 10
_journal_volume 8
_journal_year 1969
_chemical_formula_sum 'Cl8 H4 K4 Mo2 O2'
_chemical_name_systematic 'K4 Mo2 Cl8 (H2 O)2'
_space_group_IT_number 55
_symmetry_space_group_name_Hall '-P 2 2ab'
_symmetry_space_group_name_H-M 'P b a m'
_cell_angle_alpha 90
_cell_angle_beta 90
_cell_angle_gamma 90
_cell_formula_units_Z 2
_cell_length_a 8.005
_cell_length_b 13.267
_cell_length_c 8.059
_cell_volume 855.885
_citation_journal_id_ASTM INOCAJ
_cod_data_source_file Brencic_INOCAJ_1969_1053.cif
_cod_data_source_block H4Cl8K4Mo2O2
_cod_original_cell_volume 855.8846
_cod_original_formula_sum 'H4 Cl8 K4 Mo2 O2'
_cod_database_code 4344195

loop_
_symmetry_equiv_pos_as_xyz
x,y,z
-x,-y,z
x+1/2,-y+1/2,-z
-x+1/2,y+1/2,-z
-x,-y,-z
x,y,-z
-x-1/2,y-1/2,z
x-1/2,-y-1/2,z

loop_
_atom_site_label
_atom_site_type_symbol
_atom_site_fract_x
_atom_site_fract_y
_atom_site_fract_z
_atom_site_occupancy
_atom_site_U_iso_or_equiv
K2 K+1 0.2456 0.1944 0.5 1 0.0
Cl1 Cl-1 -0.0659 0.1741 0.2157 1 0.0
Cl2 Cl-1 0.2883 0.0397 0.2084 1 0.0
Mo2 Mo+2 0.0763 0.068 0 0.07 0.0
O1 O-2 0.0851 0.3764 0.5 1 0.0
Mo1 Mo+2 0 0 0.13269 0.93 0.0
K1 K+1 0.0895 0.3472 0 1 0.0
